data_2213368
loop_
_publ_author_name
'Ali, Hapipah M.'
'Yusnita, Juahir'
'Ng, Seik Weng'

_publ_section_title
;
 2'-(5-Methyl-1<i>H</i>-indol-3-ylmethylene)benzenesulfonohydrazine
;
_journal_coeditor_code HB2390
_journal_issue 5
_journal_name_full 'Acta Crystallographica Section E'
_journal_page_first o2734
_journal_page_last o2734
_journal_paper_doi 10.1107/S1600536807020065
_journal_volume 63
_journal_year 2007
_chemical_formula_iupac 'C16 H15 N3 O2 S'
_chemical_formula_moiety 'C16 H15 N3 O2 S'
_chemical_formula_sum 'C16 H15 N3 O2 S'
_chemical_formula_weight 313.37
_chemical_name_systematic
;
2'-(5-Methyl-1<i>H</i>-indol-3-ylmethylene)benzenesulfonohydrazine
;
_space_group_IT_number 61
_symmetry_cell_setting orthorhombic
_symmetry_space_group_name_Hall '-P 2ac 2ab'
_symmetry_space_group_name_H-M 'P b c a'
_atom_sites_solution_hydrogens mixed
_atom_sites_solution_primary direct
_atom_sites_solution_secondary difmap
_audit_creation_method SHELXL-97
_cell_angle_alpha 90.00
_cell_angle_beta 90.00
_cell_angle_gamma 90.00
_cell_formula_units_Z 8
_cell_length_a 13.3080(2)
_cell_length_b 10.00430(10)
_cell_length_c 23.7968(3)
_cell_measurement_reflns_used 9953
_cell_measurement_temperature 173(2)
_cell_measurement_theta_max 33.9
_cell_measurement_theta_min 2.3
_cell_volume 3168.24(7)
_computing_cell_refinement 'SAINT (Bruker, 2004)'
_computing_data_collection 'APEXII (Bruker, 2004)'
_computing_data_reduction SAINT
_computing_molecular_graphics 'X-SEED (Barbour, 2001)'
_computing_publication_material SHELXL97
_computing_structure_refinement 'SHELXL97 (Sheldrick, 1997)'
_computing_structure_solution 'SHELXS97 (Sheldrick, 1997)'
_diffrn_ambient_temperature 173(2)
_diffrn_measured_fraction_theta_full 1.00
_diffrn_measured_fraction_theta_max 1.00
_diffrn_measurement_device_type 'Bruker APEXII CCD'
_diffrn_measurement_method '\f and \w'
_diffrn_radiation_monochromator graphite
_diffrn_radiation_source 'medium-focus sealed tube'
_diffrn_radiation_type MoK\a
_diffrn_radiation_wavelength 0.71073
_diffrn_reflns_av_R_equivalents 0.0249
_diffrn_reflns_av_sigmaI/netI 0.0111
_diffrn_reflns_limit_h_max 17
_diffrn_reflns_limit_h_min -17
_diffrn_reflns_limit_k_max 12
_diffrn_reflns_limit_k_min -12
_diffrn_reflns_limit_l_max 30
_diffrn_reflns_limit_l_min -30
_diffrn_reflns_number 41089
_diffrn_reflns_theta_full 27.5
_diffrn_reflns_theta_max 27.5
_diffrn_reflns_theta_min 1.7
_diffrn_standards_decay_% 0
_diffrn_standards_interval_count 0
_diffrn_standards_interval_time 0
_diffrn_standards_number 0
_exptl_absorpt_coefficient_mu 0.214
_exptl_absorpt_correction_type none
_exptl_crystal_colour 'Faint yellow'
_exptl_crystal_density_diffrn 1.314
_exptl_crystal_density_method 'not measured'
_exptl_crystal_description 'Irregular block'
_exptl_crystal_F_000 1312
_exptl_crystal_size_max 0.54
_exptl_crystal_size_mid 0.53
_exptl_crystal_size_min 0.50
_refine_diff_density_max 0.34
_refine_diff_density_min -0.39
_refine_ls_extinction_method none
_refine_ls_goodness_of_fit_ref 1.01
_refine_ls_hydrogen_treatment mixed
_refine_ls_matrix_type full
_refine_ls_number_parameters 208
_refine_ls_number_reflns 3637
_refine_ls_number_restraints 2
_refine_ls_restrained_S_all 1.01
_refine_ls_R_factor_all 0.035
_refine_ls_R_factor_gt 0.031
_refine_ls_shift/su_max 0.001
_refine_ls_shift/su_mean 0.000
_refine_ls_structure_factor_coef Fsqd
_refine_ls_weighting_details 'calc w=1/[\s^2^(Fo^2^)+(0.0598P)^2^+1.5134P] where P=(Fo^2^+2Fc^2^)/3'
_refine_ls_weighting_scheme calc
_refine_ls_wR_factor_gt 0.091
_refine_ls_wR_factor_ref 0.099
_reflns_number_gt 3334
_reflns_number_total 3637
_reflns_threshold_expression I>2\s(I)
_cod_data_source_file hb2390.cif
_cod_data_source_block I
_cod_depositor_comments
;
The following automatic conversions were performed:
'_symmetry_cell_setting' value 'Orthorhombic' changed to 'orthorhombic'
according to '/home/saulius/struct/CIF-dictionaries/cif_core.dic'
dictionary named 'cif_core.dic' version 2.4.1 from 2010-06-29.

Automatic conversion script
Id: cif_fix_enum 1527 2010-12-29 10:47:43Z saulius 

The following automatic conversions were performed:

'_symmetry_cell_setting' value 'Orthorhombic' changed to
'orthorhombic' according to
/home/saulius/struct/CIF-dictionaries/cif_core.dic dictionary named
'cif_core.dic' version 2.4.1 from 2010-06-29.

Automatic conversion script
Id: cif_fix_values 1715 2011-07-08 13:25:40Z adriana 

The following automatic conversions were performed:

'_atom_sites_solution_hydrogens' value 'difmap and geom' was changed
to 'mixed'.

Automatic conversion script
Id: cif_fix_values 6452 2018-10-05 10:23:21Z andrius 
;
_cod_database_code 2213368
_cod_database_fobs_code 2213368

loop_
_symmetry_equiv_pos_as_xyz
'x, y, z'
'-x+1/2, -y, z+1/2'
'-x, y+1/2, -z+1/2'
'x+1/2, -y+1/2, -z'
'-x, -y, -z'
'x-1/2, y, -z-1/2'
'x, -y-1/2, z-1/2'
'-x-1/2, y-1/2, z'

loop_
_atom_site_type_symbol
_atom_site_label
_atom_site_fract_x
_atom_site_fract_y
_atom_site_fract_z
_atom_site_U_iso_or_equiv
_atom_site_adp_type
_atom_site_calc_flag
_atom_site_refinement_flags
_atom_site_occupancy
S S1 0.23027(2) 0.11903(3) 0.421914(12) 0.01747(10) Uani d . 1
O O1 0.21446(7) 0.25306(8) 0.40210(4) 0.0244(2) Uani d . 1
O O2 0.14557(6) 0.04044(9) 0.43913(4) 0.0248(2) Uani d . 1
N N1 0.27929(7) 0.03416(10) 0.36867(4) 0.0181(2) Uani d D 1
H H1N 0.2819(13) -0.0515(10) 0.3758(7) 0.035(5) Uiso d D 1
N N2 0.37106(7) 0.09299(10) 0.35018(4) 0.0191(2) Uani d . 1
N N3 0.64312(8) 0.08303(12) 0.23137(4) 0.0247(2) Uani d D 1
H H3N 0.6840(12) 0.0675(19) 0.2036(6) 0.046(5) Uiso d D 1
C C1 0.32075(9) 0.12280(11) 0.47563(5) 0.0190(2) Uani d . 1
C C2 0.32850(10) 0.01370(13) 0.51174(5) 0.0265(3) Uani d . 1
H H2 0.2858 -0.0617 0.5074 0.032 Uiso calc R 1
C C3 0.40021(12) 0.01753(15) 0.55427(6) 0.0342(3) Uani d . 1
H H3 0.4063 -0.0554 0.5796 0.041 Uiso calc R 1
C C4 0.46263(12) 0.12737(15) 0.55972(6) 0.0346(3) Uani d . 1
H H4 0.5111 0.1294 0.5890 0.041 Uiso calc R 1
C C5 0.45525(10) 0.23442(14) 0.52298(6) 0.0299(3) Uani d . 1
H H5 0.4990 0.3088 0.5269 0.036 Uiso calc R 1
C C6 0.38383(9) 0.23295(12) 0.48040(5) 0.0230(2) Uani d . 1
H H6 0.3782 0.3059 0.4550 0.028 Uiso calc R 1
C C7 0.41556(9) 0.02655(12) 0.31144(5) 0.0211(2) Uani d . 1
H H7 0.3866 -0.0540 0.2979 0.025 Uiso calc R 1
C C8 0.50919(9) 0.07311(12) 0.28826(5) 0.0207(2) Uani d . 1
C C9 0.55733(10) 0.01550(13) 0.24299(5) 0.0251(3) Uani d . 1
H H9 0.5338 -0.0604 0.2229 0.030 Uiso calc R 1
C C10 0.57019(9) 0.18475(11) 0.30554(5) 0.0190(2) Uani d . 1
C C11 0.56175(9) 0.28304(12) 0.34724(5) 0.0210(2) Uani d . 1
H H11 0.5058 0.2831 0.3720 0.025 Uiso calc R 1
C C12 0.63569(10) 0.38036(13) 0.35217(5) 0.0251(3) Uani d . 1
C C13 0.72032(10) 0.37621(13) 0.31648(6) 0.0277(3) Uani d . 1
H H13 0.7718 0.4411 0.3212 0.033 Uiso calc R 1
C C14 0.73080(9) 0.28053(13) 0.27478(6) 0.0258(3) Uani d . 1
H H14 0.7880 0.2789 0.2509 0.031 Uiso calc R 1
C C15 0.65415(9) 0.18704(12) 0.26929(5) 0.0211(2) Uani d . 1
C C16 0.62308(12) 0.49234(16) 0.39414(7) 0.0379(3) Uani d . 1
H H16A 0.5575 0.5349 0.3886 0.057 Uiso calc R 1
H H16B 0.6764 0.5586 0.3887 0.057 Uiso calc R 1
H H16C 0.6271 0.4562 0.4323 0.057 Uiso calc R 1

loop_
_atom_site_aniso_label
_atom_site_aniso_U_11
_atom_site_aniso_U_22
_atom_site_aniso_U_33
_atom_site_aniso_U_12
_atom_site_aniso_U_13
_atom_site_aniso_U_23
S1 0.01618(16) 0.01306(16) 0.02316(17) 0.00111(9) -0.00103(10) 0.00258(10)
O1 0.0252(4) 0.0141(4) 0.0339(5) 0.0034(3) -0.0041(4) 0.0049(3)
O2 0.0187(4) 0.0206(4) 0.0350(5) -0.0012(3) 0.0028(3) 0.0033(4)
N1 0.0188(5) 0.0137(4) 0.0218(5) -0.0015(3) -0.0007(4) 0.0017(4)
N2 0.0189(5) 0.0178(5) 0.0207(5) -0.0026(4) -0.0012(4) 0.0031(4)
N3 0.0255(5) 0.0275(5) 0.0213(5) 0.0030(4) 0.0038(4) -0.0028(4)
C1 0.0199(5) 0.0182(5) 0.0189(5) 0.0033(4) 0.0002(4) -0.0006(4)
C2 0.0303(7) 0.0240(6) 0.0253(6) 0.0022(5) 0.0004(5) 0.0045(5)
C3 0.0405(8) 0.0373(8) 0.0247(6) 0.0098(6) -0.0038(6) 0.0072(5)
C4 0.0333(7) 0.0449(9) 0.0254(6) 0.0097(6) -0.0091(6) -0.0064(6)
C5 0.0256(6) 0.0302(7) 0.0340(7) 0.0026(5) -0.0043(5) -0.0106(5)
C6 0.0230(6) 0.0188(5) 0.0271(6) 0.0027(4) -0.0007(5) -0.0031(4)
C7 0.0216(5) 0.0191(5) 0.0226(5) -0.0009(4) -0.0035(4) -0.0008(4)
C8 0.0219(6) 0.0202(6) 0.0200(5) 0.0014(5) -0.0014(4) -0.0010(4)
C9 0.0262(6) 0.0241(6) 0.0251(6) 0.0012(5) -0.0009(5) -0.0046(5)
C10 0.0204(5) 0.0182(5) 0.0183(5) 0.0024(4) -0.0007(4) 0.0030(4)
C11 0.0229(6) 0.0215(6) 0.0187(5) 0.0021(5) -0.0002(4) 0.0004(4)
C12 0.0273(6) 0.0227(6) 0.0252(6) 0.0001(5) -0.0028(5) -0.0021(5)
C13 0.0263(6) 0.0245(6) 0.0325(7) -0.0053(5) -0.0011(5) 0.0018(5)
C14 0.0234(6) 0.0271(6) 0.0269(6) -0.0002(5) 0.0035(5) 0.0041(5)
C15 0.0230(6) 0.0210(6) 0.0193(5) 0.0038(5) 0.0005(4) 0.0024(4)
C16 0.0369(8) 0.0349(8) 0.0418(8) -0.0054(6) -0.0011(6) -0.0160(6)

loop_
_atom_type_symbol
_atom_type_description
_atom_type_scat_dispersion_real
_atom_type_scat_dispersion_imag
_atom_type_scat_source
C C 0.0033 0.0016 'International Tables Vol C Tables 4.2.6.8 and 6.1.1.4'
H H 0.0000 0.0000 'International Tables Vol C Tables 4.2.6.8 and 6.1.1.4'
N N 0.0061 0.0033 'International Tables Vol C Tables 4.2.6.8 and 6.1.1.4'
O O 0.0106 0.0060 'International Tables Vol C Tables 4.2.6.8 and 6.1.1.4'
S S 0.1246 0.1234 'International Tables Vol C Tables 4.2.6.8 and 6.1.1.4'

loop_
_geom_angle_atom_site_label_1
_geom_angle_atom_site_label_2
_geom_angle_atom_site_label_3
_geom_angle
O2 S1 O1 119.35(5)
O2 S1 N1 104.28(5)
O1 S1 N1 106.54(5)
O2 S1 C1 110.04(6)
O1 S1 C1 108.61(5)
N1 S1 C1 107.30(5)
N2 N1 S1 111.18(7)
N2 N1 H1N 115.5(12)
S1 N1 H1N 111.7(12)
C7 N2 N1 113.81(10)
C9 N3 C15 109.32(10)
C9 N3 H3N 126.3(13)
C15 N3 H3N 124.3(13)
C6 C1 C2 121.75(12)
C6 C1 S1 119.36(9)
C2 C1 S1 118.87(10)
C3 C2 C1 118.55(13)
C3 C2 H2 120.7
C1 C2 H2 120.7
C4 C3 C2 120.12(13)
C4 C3 H3 119.9
C2 C3 H3 119.9
C3 C4 C5 120.80(13)
C3 C4 H4 119.6
C5 C4 H4 119.6
C4 C5 C6 120.02(13)
C4 C5 H5 120.0
C6 C5 H5 120.0
C5 C6 C1 118.75(12)
C5 C6 H6 120.6
C1 C6 H6 120.6
N2 C7 C8 120.50(11)
N2 C7 H7 119.7
C8 C7 H7 119.7
C9 C8 C7 124.46(11)
C9 C8 C10 106.57(11)
C7 C8 C10 128.97(11)
N3 C9 C8 110.02(11)
N3 C9 H9 125.0
C8 C9 H9 125.0
C11 C10 C15 118.99(11)
C11 C10 C8 134.50(11)
C15 C10 C8 106.50(10)
C12 C11 C10 119.66(11)
C12 C11 H11 120.2
C10 C11 H11 120.2
C11 C12 C13 119.59(12)
C11 C12 C16 119.81(12)
C13 C12 C16 120.56(12)
C14 C13 C12 122.11(12)
C14 C13 H13 118.9
C12 C13 H13 118.9
C13 C14 C15 117.27(12)
C13 C14 H14 121.4
C15 C14 H14 121.4
N3 C15 C14 130.13(11)
N3 C15 C10 107.58(11)
C14 C15 C10 122.29(11)
C12 C16 H16A 109.5
C12 C16 H16B 109.5
H16A C16 H16B 109.5
C12 C16 H16C 109.5
H16A C16 H16C 109.5
H16B C16 H16C 109.5

loop_
_geom_bond_atom_site_label_1
_geom_bond_atom_site_label_2
_geom_bond_distance
S1 O2 1.4340(9)
S1 O1 1.4369(9)
S1 N1 1.6589(10)
S1 C1 1.7566(12)
N1 N2 1.4253(13)
N1 H1N 0.874(9)
N2 C7 1.2816(16)
N3 C9 1.3551(17)
N3 C15 1.3851(16)
N3 H3N 0.870(9)
C1 C6 1.3899(17)
C1 C2 1.3929(17)
C2 C3 1.3914(19)
C2 H2 0.9500
C3 C4 1.384(2)
C3 H3 0.9500
C4 C5 1.386(2)
C4 H4 0.9500
C5 C6 1.3894(18)
C5 H5 0.9500
C6 H6 0.9500
C7 C8 1.4401(17)
C7 H7 0.9500
C8 C9 1.3794(17)
C8 C10 1.4406(17)
C9 H9 0.9500
C10 C11 1.4015(16)
C10 C15 1.4119(16)
C11 C12 1.3892(18)
C11 H11 0.9500
C12 C13 1.4112(19)
C12 C16 1.5101(18)
C13 C14 1.3858(19)
C13 H13 0.9500
C14 C15 1.3901(18)
C14 H14 0.9500
C16 H16A 0.9800
C16 H16B 0.9800
C16 H16C 0.9800

loop_
_geom_hbond_atom_site_label_D
_geom_hbond_atom_site_label_H
_geom_hbond_atom_site_label_A
_geom_hbond_site_symmetry_A
_geom_hbond_distance_DH
_geom_hbond_distance_HA
_geom_hbond_distance_DA
_geom_hbond_angle_DHA
N1 H1n O1 8_655 0.870(10) 2.054(9) 2.9240(10) 173.3(16)
N3 H3n N1 6_656 0.870(10) 2.163(9) 3.0320(10) 176.7(18)

loop_
_geom_torsion_atom_site_label_1
_geom_torsion_atom_site_label_2
_geom_torsion_atom_site_label_3
_geom_torsion_atom_site_label_4
_geom_torsion
O2 S1 N1 N2 -174.17(7)
O1 S1 N1 N2 58.73(8)
C1 S1 N1 N2 -57.45(8)
S1 N1 N2 C7 175.77(8)
O2 S1 C1 C6 -151.28(9)
O1 S1 C1 C6 -18.95(11)
N1 S1 C1 C6 95.85(10)
O2 S1 C1 C2 29.91(11)
O1 S1 C1 C2 162.25(10)
N1 S1 C1 C2 -82.95(11)
C6 C1 C2 C3 1.35(19)
S1 C1 C2 C3 -179.87(10)
C1 C2 C3 C4 -0.6(2)
C2 C3 C4 C5 -0.4(2)
C3 C4 C5 C6 0.7(2)
C4 C5 C6 C1 0.01(19)
C2 C1 C6 C5 -1.04(18)
S1 C1 C6 C5 -179.81(9)
N1 N2 C7 C8 179.93(10)
N2 C7 C8 C9 -173.47(12)
N2 C7 C8 C10 5.86(19)
C15 N3 C9 C8 0.48(15)
C7 C8 C9 N3 179.62(11)
C10 C8 C9 N3 0.16(14)
C9 C8 C10 C11 178.40(13)
C7 C8 C10 C11 -1.0(2)
C9 C8 C10 C15 -0.72(13)
C7 C8 C10 C15 179.85(12)
C15 C10 C11 C12 -0.04(17)
C8 C10 C11 C12 -179.07(13)
C10 C11 C12 C13 -2.34(18)
C10 C11 C12 C16 175.45(12)
C11 C12 C13 C14 2.5(2)
C16 C12 C13 C14 -175.25(13)
C12 C13 C14 C15 -0.2(2)
C9 N3 C15 C14 178.29(13)
C9 N3 C15 C10 -0.94(14)
C13 C14 C15 N3 178.60(13)
C13 C14 C15 C10 -2.28(18)
C11 C10 C15 N3 -178.27(10)
C8 C10 C15 N3 1.01(13)
C11 C10 C15 C14 2.43(17)
C8 C10 C15 C14 -178.29(11)

loop_
_cod_related_entry_id
_cod_related_entry_database
_cod_related_entry_code
1 ChemSpider 21185141
